data_4105892
loop_
_publ_author_name
'Jennifer A. Dabrowski'
'Fang Gao'
'Amir H. Hoveyda'

_publ_section_title
;
 Enantioselective Synthesis of Alkyne-Substituted Quaternary Carbon
 Stereogenic Centers through NHC-Cu-Catalyzed Allylic Substitution
 Reactions with (i-Bu)2(Alkynyl)aluminum Reagents
;
_journal_name_full 'Journal of the American Chemical Society'
_journal_page_first 4778
_journal_page_last 4781
_journal_paper_doi 10.1021/ja2010829
_journal_volume 133
_journal_year 2011
_chemical_absolute_configuration ad
_chemical_formula_moiety 'C19 H20 O2'
_chemical_formula_sum 'C19 H20 O2'
_chemical_formula_weight 280.35
_chemical_name_systematic
; 
 ? 
;
_space_group_IT_number 19
_symmetry_cell_setting orthorhombic
_symmetry_space_group_name_Hall 'P 2ac 2ab'
_symmetry_space_group_name_H-M 'P 21 21 21'
_atom_sites_solution_hydrogens geom
_atom_sites_solution_primary direct
_atom_sites_solution_secondary difmap
_audit_creation_method SHELXL-97
_cell_angle_alpha 90.00
_cell_angle_beta 90.00
_cell_angle_gamma 90.00
_cell_formula_units_Z 4
_cell_length_a 6.5385(3)
_cell_length_b 11.8940(6)
_cell_length_c 19.4196(9)
_cell_measurement_reflns_used 8205
_cell_measurement_temperature 143(2)
_cell_measurement_theta_max 65.58
_cell_measurement_theta_min 4.36
_cell_volume 1510.24(12)
_computing_cell_refinement 'Bruker SAINT'
_computing_data_collection 'Bruker APEX2'
_computing_data_reduction 'Bruker SAINT'
_computing_molecular_graphics 'Bruker SHELXTL'
_computing_publication_material 'Bruker SHELXTL'
_computing_structure_refinement 'SHELXL-97 (Sheldrick, 2008)'
_computing_structure_solution 'SHELXS-97 (Sheldrick, 2008)'
_diffrn_ambient_temperature 143(2)
_diffrn_measured_fraction_theta_full 0.983
_diffrn_measured_fraction_theta_max 0.983
_diffrn_measurement_device_type 'Bruker Kappa APEX II DUO CCD diffractometer'
_diffrn_measurement_method '\f and \w scans'
_diffrn_radiation_monochromator graphite
_diffrn_radiation_type CuK\a
_diffrn_radiation_wavelength 1.54178
_diffrn_reflns_av_R_equivalents 0.0289
_diffrn_reflns_av_sigmaI/netI 0.0236
_diffrn_reflns_limit_h_max 7
_diffrn_reflns_limit_h_min -7
_diffrn_reflns_limit_k_max 13
_diffrn_reflns_limit_k_min -12
_diffrn_reflns_limit_l_max 22
_diffrn_reflns_limit_l_min -22
_diffrn_reflns_number 9239
_diffrn_reflns_theta_full 65.58
_diffrn_reflns_theta_max 65.58
_diffrn_reflns_theta_min 4.36
_diffrn_source 'microfocus sealed tube'
_diffrn_source_type 'Incoatec I\uS'
_exptl_absorpt_coefficient_mu 0.617
_exptl_absorpt_correction_T_max 0.9775
_exptl_absorpt_correction_T_min 0.8855
_exptl_absorpt_correction_type multi-scan
_exptl_absorpt_process_details
;
Sheldrick, G.M. (2008). SADABS v2008/1. Bruker AXS Inc. Madison, WI USA.
;
_exptl_crystal_colour colorless
_exptl_crystal_density_diffrn 1.233
_exptl_crystal_density_method none
_exptl_crystal_description needle
_exptl_crystal_F_000 600
_exptl_crystal_size_max 0.20
_exptl_crystal_size_mid 0.06
_exptl_crystal_size_min 0.04
_refine_diff_density_max 0.151
_refine_diff_density_min -0.109
_refine_diff_density_rms 0.026
_refine_ls_abs_structure_details 'Flack H D (1983), Acta Cryst. A39, 876-881'
_refine_ls_abs_structure_Flack 0.0(2)
_refine_ls_extinction_method na
_refine_ls_goodness_of_fit_ref 1.056
_refine_ls_hydrogen_treatment constr
_refine_ls_matrix_type full
_refine_ls_number_parameters 193
_refine_ls_number_reflns 2479
_refine_ls_number_restraints 0
_refine_ls_restrained_S_all 1.056
_refine_ls_R_factor_all 0.0278
_refine_ls_R_factor_gt 0.0271
_refine_ls_shift/su_max 0.001
_refine_ls_shift/su_mean 0.000
_refine_ls_structure_factor_coef Fsqd
_refine_ls_weighting_details 'calc w=1/[\s^2^(Fo^2^)+(0.0381P)^2^+0.2433P] where P=(Fo^2^+2Fc^2^)/3'
_refine_ls_weighting_scheme calc
_refine_ls_wR_factor_gt 0.0719
_refine_ls_wR_factor_ref 0.0726
_reflns_number_gt 2428
_reflns_number_total 2479
_reflns_threshold_expression >2sigma(I)
_cod_data_source_file ja2010829_si_001.cif
_cod_data_source_block C19H20O2
_cod_database_code 4105892

loop_
_symmetry_equiv_pos_as_xyz
'x, y, z'
'x+1/2, -y+1/2, -z'
'-x, y+1/2, -z+1/2'
'-x+1/2, -y, z+1/2'

loop_
_atom_site_label
_atom_site_type_symbol
_atom_site_fract_x
_atom_site_fract_y
_atom_site_fract_z
_atom_site_U_iso_or_equiv
_atom_site_adp_type
_atom_site_occupancy
_atom_site_symmetry_multiplicity
_atom_site_calc_flag
_atom_site_refinement_flags
O1 O 0.75339(16) 0.07227(8) 0.53313(4) 0.0354(2) Uani 1 1 d .
O2 O 0.93494(15) 0.03238(8) 0.77351(5) 0.0323(2) Uani 1 1 d .
C1 C 0.7346(2) 0.16456(11) 0.57500(6) 0.0278(3) Uani 1 1 d .
C2 C 0.6105(2) 0.25531(12) 0.55897(7) 0.0334(3) Uani 1 1 d .
H2 H 0.5326 0.2544 0.5177 0.040 Uiso 1 1 calc R
C3 C 0.5990(2) 0.34717(12) 0.60249(8) 0.0357(3) Uani 1 1 d .
H3 H 0.5137 0.4090 0.5910 0.043 Uiso 1 1 calc R
C4 C 0.7113(2) 0.34883(11) 0.66233(7) 0.0323(3) Uani 1 1 d .
H4 H 0.7034 0.4114 0.6926 0.039 Uiso 1 1 calc R
C5 C 0.8361(2) 0.25818(11) 0.67807(6) 0.0274(3) Uani 1 1 d .
H5 H 0.9138 0.2604 0.7194 0.033 Uiso 1 1 calc R
C6 C 0.8525(2) 0.16403(11) 0.63592(6) 0.0251(3) Uani 1 1 d .
C7 C 0.9943(2) 0.06523(11) 0.65497(6) 0.0272(3) Uani 1 1 d .
C8 C 0.8698(2) -0.04456(11) 0.66443(7) 0.0335(3) Uani 1 1 d .
H8A H 0.7602 -0.0509 0.6295 0.040 Uiso 1 1 calc R
H8B H 0.9591 -0.1116 0.6617 0.040 Uiso 1 1 calc R
C9 C 0.7820(2) -0.03039(12) 0.73587(7) 0.0341(3) Uani 1 1 d .
H9A H 0.6512 0.0115 0.7342 0.041 Uiso 1 1 calc R
H9B H 0.7577 -0.1045 0.7577 0.041 Uiso 1 1 calc R
C10 C 1.0703(2) 0.07985(10) 0.72843(6) 0.0273(3) Uani 1 1 d .
C11 C 1.2396(2) 0.13301(10) 0.74922(6) 0.0272(3) Uani 1 1 d .
H11 H 1.3233 0.1627 0.7136 0.033 Uiso 1 1 calc R
C12 C 1.3135(2) 0.15166(10) 0.81986(6) 0.0262(3) Uani 1 1 d .
C13 C 1.2009(2) 0.12624(11) 0.87890(7) 0.0297(3) Uani 1 1 d .
H13 H 1.0653 0.0985 0.8745 0.036 Uiso 1 1 calc R
C14 C 1.2844(3) 0.14092(11) 0.94370(7) 0.0353(3) Uani 1 1 d .
H14 H 1.2057 0.1223 0.9832 0.042 Uiso 1 1 calc R
C15 C 1.4790(3) 0.18189(13) 0.95183(7) 0.0412(4) Uani 1 1 d .
H15 H 1.5357 0.1905 0.9966 0.049 Uiso 1 1 calc R
C16 C 1.5915(3) 0.21040(14) 0.89441(8) 0.0433(4) Uani 1 1 d .
H16 H 1.7255 0.2401 0.8995 0.052 Uiso 1 1 calc R
C17 C 1.5094(2) 0.19576(13) 0.82900(7) 0.0354(3) Uani 1 1 d .
H17 H 1.5881 0.2161 0.7898 0.042 Uiso 1 1 calc R
C18 C 0.6251(2) 0.06688(15) 0.47375(7) 0.0438(4) Uani 1 1 d .
H18A H 0.6544 0.1309 0.4436 0.066 Uiso 1 1 calc R
H18B H 0.4815 0.0693 0.4880 0.066 Uiso 1 1 calc R
H18C H 0.6515 -0.0033 0.4489 0.066 Uiso 1 1 calc R
C19 C 1.1685(2) 0.05338(12) 0.60290(7) 0.0339(3) Uani 1 1 d .
H19A H 1.2602 -0.0074 0.6174 0.051 Uiso 1 1 calc R
H19B H 1.2452 0.1241 0.6005 0.051 Uiso 1 1 calc R
H19C H 1.1118 0.0358 0.5574 0.051 Uiso 1 1 calc R

loop_
_atom_site_aniso_label
_atom_site_aniso_U_11
_atom_site_aniso_U_22
_atom_site_aniso_U_33
_atom_site_aniso_U_23
_atom_site_aniso_U_13
_atom_site_aniso_U_12
O1 0.0370(6) 0.0424(5) 0.0267(4) -0.0061(4) -0.0064(4) -0.0034(4)
O2 0.0307(5) 0.0370(5) 0.0292(5) 0.0061(4) 0.0030(4) -0.0035(4)
C1 0.0272(7) 0.0312(6) 0.0251(6) 0.0020(5) 0.0016(5) -0.0063(6)
C2 0.0281(7) 0.0413(8) 0.0306(6) 0.0101(6) -0.0060(6) -0.0063(6)
C3 0.0300(8) 0.0300(7) 0.0470(8) 0.0107(6) -0.0051(7) 0.0005(6)
C4 0.0319(7) 0.0255(6) 0.0396(7) 0.0020(5) 0.0002(6) -0.0004(6)
C5 0.0280(7) 0.0281(7) 0.0260(6) 0.0021(5) -0.0005(5) -0.0042(6)
C6 0.0251(6) 0.0278(6) 0.0225(6) 0.0034(5) 0.0020(5) -0.0042(6)
C7 0.0286(7) 0.0282(7) 0.0248(6) -0.0002(5) 0.0005(6) 0.0007(5)
C8 0.0379(8) 0.0264(7) 0.0362(7) 0.0009(5) -0.0020(7) -0.0010(6)
C9 0.0325(8) 0.0319(7) 0.0379(7) 0.0064(6) -0.0027(7) -0.0039(6)
C10 0.0285(7) 0.0260(6) 0.0272(6) 0.0039(5) 0.0024(6) 0.0044(6)
C11 0.0278(7) 0.0277(6) 0.0261(6) 0.0036(5) 0.0040(6) 0.0029(5)
C12 0.0295(7) 0.0220(6) 0.0272(6) 0.0000(5) -0.0001(5) 0.0040(5)
C13 0.0316(7) 0.0282(7) 0.0293(6) 0.0008(5) 0.0022(6) 0.0008(6)
C14 0.0474(9) 0.0303(7) 0.0282(6) -0.0008(5) 0.0038(6) 0.0008(7)
C15 0.0524(10) 0.0422(8) 0.0291(7) -0.0057(6) -0.0074(7) -0.0006(7)
C16 0.0359(9) 0.0498(9) 0.0442(8) -0.0097(7) -0.0054(7) -0.0066(7)
C17 0.0332(8) 0.0390(8) 0.0339(7) -0.0021(6) 0.0056(6) -0.0032(6)
C18 0.0337(8) 0.0642(10) 0.0333(7) -0.0123(7) -0.0056(7) -0.0067(8)
C19 0.0343(8) 0.0387(8) 0.0287(6) -0.0030(6) 0.0026(6) 0.0040(6)

loop_
_atom_type_symbol
_atom_type_description
_atom_type_scat_dispersion_real
_atom_type_scat_dispersion_imag
_atom_type_scat_source
C C 0.0181 0.0091 'International Tables Vol C Tables 4.2.6.8 and 6.1.1.4'
H H 0.0000 0.0000 'International Tables Vol C Tables 4.2.6.8 and 6.1.1.4'
O O 0.0492 0.0322 'International Tables Vol C Tables 4.2.6.8 and 6.1.1.4'

loop_
_geom_angle_atom_site_label_1
_geom_angle_atom_site_label_2
_geom_angle_atom_site_label_3
_geom_angle
C1 O1 C18 117.54(11)
C10 O2 C9 109.70(10)
O1 C1 C2 122.87(11)
O1 C1 C6 116.37(12)
C2 C1 C6 120.76(12)
C3 C2 C1 120.65(12)
C3 C2 H2 119.7
C1 C2 H2 119.7
C4 C3 C2 119.92(13)
C4 C3 H3 120.0
C2 C3 H3 120.0
C3 C4 C5 119.31(13)
C3 C4 H4 120.3
C5 C4 H4 120.3
C4 C5 C6 122.79(12)
C4 C5 H5 118.6
C6 C5 H5 118.6
C5 C6 C1 116.57(12)
C5 C6 C7 121.24(11)
C1 C6 C7 122.19(11)
C10 C7 C19 112.79(11)
C10 C7 C6 109.53(10)
C19 C7 C6 111.06(10)
C10 C7 C8 99.02(10)
C19 C7 C8 113.07(11)
C6 C7 C8 110.79(11)
C9 C8 C7 102.38(11)
C9 C8 H8A 111.3
C7 C8 H8A 111.3
C9 C8 H8B 111.3
C7 C8 H8B 111.3
H8A C8 H8B 109.2
O2 C9 C8 105.01(11)
O2 C9 H9A 110.7
C8 C9 H9A 110.7
O2 C9 H9B 110.7
C8 C9 H9B 110.7
H9A C9 H9B 108.8
C11 C10 O2 122.54(12)
C11 C10 C7 127.43(12)
O2 C10 C7 110.01(11)
C10 C11 C12 128.67(12)
C10 C11 H11 115.7
C12 C11 H11 115.7
C17 C12 C13 117.45(13)
C17 C12 C11 118.48(12)
C13 C12 C11 124.06(12)
C14 C13 C12 120.80(14)
C14 C13 H13 119.6
C12 C13 H13 119.6
C15 C14 C13 121.07(14)
C15 C14 H14 119.5
C13 C14 H14 119.5
C14 C15 C16 119.29(14)
C14 C15 H15 120.4
C16 C15 H15 120.4
C15 C16 C17 120.16(15)
C15 C16 H16 119.9
C17 C16 H16 119.9
C16 C17 C12 121.19(14)
C16 C17 H17 119.4
C12 C17 H17 119.4
O1 C18 H18A 109.5
O1 C18 H18B 109.5
H18A C18 H18B 109.5
O1 C18 H18C 109.5
H18A C18 H18C 109.5
H18B C18 H18C 109.5
C7 C19 H19A 109.5
C7 C19 H19B 109.5
H19A C19 H19B 109.5
C7 C19 H19C 109.5
H19A C19 H19C 109.5
H19B C19 H19C 109.5

loop_
_geom_bond_atom_site_label_1
_geom_bond_atom_site_label_2
_geom_bond_distance
O1 C1 1.3716(16)
O1 C18 1.4273(17)
O2 C10 1.3667(16)
O2 C9 1.4462(17)
C1 C2 1.3856(19)
C1 C6 1.4121(18)
C2 C3 1.383(2)
C2 H2 0.9500
C3 C4 1.375(2)
C3 H3 0.9500
C4 C5 1.3864(19)
C4 H4 0.9500
C5 C6 1.3912(18)
C5 H5 0.9500
C6 C7 1.5417(18)
C7 C10 1.5207(18)
C7 C19 1.5297(19)
C7 C8 1.5496(19)
C8 C9 1.511(2)
C8 H8A 0.9900
C8 H8B 0.9900
C9 H9A 0.9900
C9 H9B 0.9900
C10 C11 1.3372(19)
C11 C12 1.4711(18)
C11 H11 0.9500
C12 C17 1.396(2)
C12 C13 1.3957(19)
C13 C14 1.383(2)
C13 H13 0.9500
C14 C15 1.372(2)
C14 H14 0.9500
C15 C16 1.378(2)
C15 H15 0.9500
C16 C17 1.390(2)
C16 H16 0.9500
C17 H17 0.9500
C18 H18A 0.9800
C18 H18B 0.9800
C18 H18C 0.9800
C19 H19A 0.9800
C19 H19B 0.9800
C19 H19C 0.9800

loop_
_geom_torsion_atom_site_label_1
_geom_torsion_atom_site_label_2
_geom_torsion_atom_site_label_3
_geom_torsion_atom_site_label_4
_geom_torsion
C18 O1 C1 C2 -5.49(18)
C18 O1 C1 C6 175.63(12)
O1 C1 C2 C3 -179.08(13)
C6 C1 C2 C3 -0.3(2)
C1 C2 C3 C4 -0.1(2)
C2 C3 C4 C5 0.4(2)
C3 C4 C5 C6 -0.4(2)
C4 C5 C6 C1 0.13(19)
C4 C5 C6 C7 179.56(12)
O1 C1 C6 C5 179.12(11)
C2 C1 C6 C5 0.22(18)
O1 C1 C6 C7 -0.31(17)
C2 C1 C6 C7 -179.21(12)
C5 C6 C7 C10 10.49(16)
C1 C6 C7 C10 -170.10(12)
C5 C6 C7 C19 -114.75(13)
C1 C6 C7 C19 64.65(16)
C5 C6 C7 C8 118.71(13)
C1 C6 C7 C8 -61.88(15)
C10 C7 C8 C9 35.66(13)
C19 C7 C8 C9 155.26(11)
C6 C7 C8 C9 -79.32(13)
C10 O2 C9 C8 15.71(14)
C7 C8 C9 O2 -32.71(13)
C9 O2 C10 C11 -172.97(12)
C9 O2 C10 C7 8.70(14)
C19 C7 C10 C11 33.74(18)
C6 C7 C10 C11 -90.50(15)
C8 C7 C10 C11 153.55(13)
C19 C7 C10 O2 -148.03(11)
C6 C7 C10 O2 87.73(12)
C8 C7 C10 O2 -28.23(13)
O2 C10 C11 C12 -0.2(2)
C7 C10 C11 C12 177.82(13)
C10 C11 C12 C17 171.10(13)
C10 C11 C12 C13 -7.8(2)
C17 C12 C13 C14 -2.14(19)
C11 C12 C13 C14 176.77(12)
C12 C13 C14 C15 0.7(2)
C13 C14 C15 C16 1.0(2)
C14 C15 C16 C17 -1.2(2)
C15 C16 C17 C12 -0.4(2)
C13 C12 C17 C16 2.0(2)
C11 C12 C17 C16 -176.98(14)
